data_4315378
loop_
_publ_author_name
'Fuwei Zhang'
'Zifeng Li'
'Tiezhu Ge'
'Hongchang Yao'
'Gang Li'
'Huijie Lu'
'Yanyan Zhu'

_publ_section_title
;
 Four Novel Frameworks Built by Imidazole-Based Dicarboxylate Ligands:
 Hydro(Solvo)thermal Synthesis, Crystal Structures, and Properties
;
_journal_name_full 'Inorganic Chemistry'
_journal_page_first 3776
_journal_page_last 3788
_journal_paper_doi 10.1021/ic902483m
_journal_volume 49
_journal_year 2010
_chemical_formula_sum 'C12 H14 Mn N3 O6'
_chemical_formula_weight 351.20
_chemical_name_systematic
; 
 ? 
;
_space_group_IT_number 14
_symmetry_cell_setting monoclinic
_symmetry_space_group_name_Hall '-P 2yn'
_symmetry_space_group_name_H-M 'P 1 21/n 1'
_atom_sites_solution_hydrogens geom
_atom_sites_solution_primary direct
_atom_sites_solution_secondary difmap
_audit_creation_method SHELXL-97
_cell_angle_alpha 90.00
_cell_angle_beta 116.762(2)
_cell_angle_gamma 90.00
_cell_formula_units_Z 4
_cell_length_a 13.067(3)
_cell_length_b 8.5169(17)
_cell_length_c 13.984(3)
_cell_measurement_reflns_used 3120
_cell_measurement_temperature 93(2)
_cell_measurement_theta_max 25.1
_cell_measurement_theta_min 2
_cell_volume 1389.6(5)
_computing_cell_refinement 'CrystalClear (Rigaku Inc., 2008)'
_computing_data_collection 'CrystalClear (Rigaku Inc., 2008)'
_computing_data_reduction 'CrystalClear (Rigaku Inc., 2008)'
_computing_molecular_graphics 'CrystalClear (Rigaku Inc., 2008)'
_computing_publication_material 'CrystalClear (Rigaku Inc., 2008)'
_computing_structure_refinement 'SHELXL-97 (Sheldrick, 1997)'
_computing_structure_solution 'SHELXS-97 (Sheldrick, 1990)'
_diffrn_ambient_temperature 93(2)
_diffrn_measured_fraction_theta_full 0.990
_diffrn_measured_fraction_theta_max 0.990
_diffrn_measurement_device_type CCD
_diffrn_measurement_method dtprofit.ref
_diffrn_radiation_monochromator graphite
_diffrn_radiation_source 'fine-focus sealed tube'
_diffrn_radiation_type MoK\a
_diffrn_radiation_wavelength 0.71073
_diffrn_reflns_av_R_equivalents 0.0344
_diffrn_reflns_av_sigmaI/netI 0.0453
_diffrn_reflns_limit_h_max 16
_diffrn_reflns_limit_h_min -15
_diffrn_reflns_limit_k_max 11
_diffrn_reflns_limit_k_min -11
_diffrn_reflns_limit_l_max 16
_diffrn_reflns_limit_l_min -18
_diffrn_reflns_number 10274
_diffrn_reflns_theta_full 27.48
_diffrn_reflns_theta_max 27.48
_diffrn_reflns_theta_min 3.26
_exptl_absorpt_coefficient_mu 0.985
_exptl_absorpt_correction_T_max 0.8802
_exptl_absorpt_correction_T_min 0.7351
_exptl_absorpt_correction_type multi-scan
_exptl_absorpt_process_details 'ABSCOR (Higashi, 1995)'
_exptl_crystal_density_diffrn 1.679
_exptl_crystal_density_method 'not measured'
_exptl_crystal_description prismatic
_exptl_crystal_F_000 720
_exptl_crystal_size_max 0.33
_exptl_crystal_size_mid 0.27
_exptl_crystal_size_min 0.13
_refine_diff_density_max 0.585
_refine_diff_density_min -0.551
_refine_diff_density_rms 0.106
_refine_ls_extinction_method none
_refine_ls_goodness_of_fit_ref 1.005
_refine_ls_hydrogen_treatment mixed
_refine_ls_matrix_type full
_refine_ls_number_parameters 217
_refine_ls_number_reflns 3150
_refine_ls_number_restraints 0
_refine_ls_restrained_S_all 1.005
_refine_ls_R_factor_all 0.0475
_refine_ls_R_factor_gt 0.0355
_refine_ls_shift/su_max 0.000
_refine_ls_shift/su_mean 0.000
_refine_ls_structure_factor_coef Fsqd
_refine_ls_weighting_details 'calc w=1/[\s^2^(Fo^2^)+(0.0670P)^2^+1.0239P] where P=(Fo^2^+2Fc^2^)/3'
_refine_ls_weighting_scheme calc
_refine_ls_wR_factor_gt 0.1008
_refine_ls_wR_factor_ref 0.1165
_reflns_number_gt 2572
_reflns_number_total 3150
_reflns_threshold_expression >2sigma(I)
_cod_data_source_file ic902483m_si_003.cif
_cod_data_source_block 210
_cod_depositor_comments
;
The following automatic conversions were performed:

'_symmetry_cell_setting' value 'Monoclinic' changed to 'monoclinic'
according to the built-in table from CIF Core dictionary named
'cif_core.dic' version 2.4.1 from 2010-06-29.

Automatic conversion script
Id: cif_fix_values 1646 2011-03-28 12:23:43Z adriana 
;
_cod_database_code 4315378

loop_
_symmetry_equiv_pos_as_xyz
'x, y, z'
'-x+1/2, y+1/2, -z+1/2'
'-x, -y, -z'
'x-1/2, -y-1/2, z-1/2'

loop_
_atom_site_label
_atom_site_type_symbol
_atom_site_fract_x
_atom_site_fract_y
_atom_site_fract_z
_atom_site_U_iso_or_equiv
_atom_site_adp_type
_atom_site_occupancy
_atom_site_symmetry_multiplicity
_atom_site_calc_flag
_atom_site_refinement_flags
_atom_site_disorder_assembly
_atom_site_disorder_group
Mn1 Mn 0.61041(3) 0.51142(4) 0.78775(3) 0.00915(14) Uani 1 1 d . . .
N1 N 0.57920(17) 0.3665(2) 0.64423(16) 0.0108(4) Uani 1 1 d . . .
N2 N 0.53470(18) 0.2550(2) 0.48891(17) 0.0118(4) Uani 1 1 d . . .
H2 H 0.4918 0.2322 0.4287 0.020(8) Uiso 1 1 d R . .
N3 N 0.56378(18) 0.3002(3) 0.85907(18) 0.0143(5) Uani 1 1 d . . .
O1 O 0.77927(14) 0.4212(2) 0.81351(14) 0.0134(4) Uani 1 1 d . . .
O2 O 0.87357(14) 0.2436(2) 0.76727(14) 0.0121(4) Uani 1 1 d . . .
O3 O 0.81732(15) 0.1106(2) 0.55579(14) 0.0125(4) Uani 1 1 d . . .
O4 O 0.67269(16) 0.1659(2) 0.39645(14) 0.0176(4) Uani 1 1 d . . .
O1W O 0.43738(17) 0.5966(3) 0.74557(17) 0.0189(4) Uani 1 1 d . . .
H1WA H 0.377(3) 0.554(4) 0.752(3) 0.023 Uiso 1 1 d . . .
H1WB H 0.412(3) 0.662(4) 0.710(3) 0.023 Uiso 1 1 d . . .
C1 C 0.6773(2) 0.3036(3) 0.6456(2) 0.0101(5) Uani 1 1 d . . .
C2 C 0.6509(2) 0.2348(3) 0.54815(19) 0.0106(5) Uani 1 1 d . . .
C4 C 0.4942(2) 0.3321(3) 0.5489(2) 0.0123(5) Uani 1 1 d . . .
C5 C 0.3713(2) 0.3625(3) 0.5165(2) 0.0190(6) Uani 1 1 d . . .
H5A H 0.3263 0.3424 0.4389 0.023 Uiso 1 1 calc R . .
H5B H 0.3609 0.4742 0.5299 0.023 Uiso 1 1 calc R . .
C6 C 0.3268(2) 0.2579(4) 0.5787(3) 0.0278(7) Uani 1 1 d . . .
H7D H 0.3735 0.2744 0.6558 0.042 Uiso 1 1 calc R . .
H6B H 0.3316 0.1476 0.5613 0.042 Uiso 1 1 calc R . .
H6C H 0.2468 0.2848 0.5590 0.042 Uiso 1 1 calc R . .
C8 C 0.7848(2) 0.3243(3) 0.74855(19) 0.0098(5) Uani 1 1 d . . .
C9 C 0.7188(2) 0.1645(3) 0.4967(2) 0.0120(5) Uani 1 1 d . . .
C10 C 0.5720(2) 0.1483(3) 0.8386(2) 0.0176(6) Uani 1 1 d . . .
H10 H 0.5954 0.1224 0.7854 0.021 Uiso 1 1 calc R . .
C11 C 0.5479(3) 0.0275(3) 0.8914(2) 0.0200(6) Uani 1 1 d . . .
H11 H 0.5551 -0.0786 0.8745 0.024 Uiso 1 1 calc R . .
C12 C 0.5130(2) 0.0626(3) 0.9697(2) 0.0145(5) Uani 1 1 d . . .
C13 C 0.5012(3) 0.2202(3) 0.9881(3) 0.0246(7) Uani 1 1 d . . .
H13 H 0.4749 0.2502 1.0387 0.030 Uiso 1 1 calc R . .
C14 C 0.5280(3) 0.3326(3) 0.9322(3) 0.0279(7) Uani 1 1 d . . .
H14 H 0.5205 0.4398 0.9467 0.033 Uiso 1 1 calc R . .
O2WA O 0.7541(3) 0.9875(9) 0.2771(4) 0.0330(19) Uani 0.598(13) 1 d P A 1
O2WB O 0.7652(6) 1.0934(13) 0.2588(5) 0.035(3) Uani 0.402(13) 1 d P A 2

loop_
_atom_site_aniso_label
_atom_site_aniso_U_11
_atom_site_aniso_U_22
_atom_site_aniso_U_33
_atom_site_aniso_U_23
_atom_site_aniso_U_13
_atom_site_aniso_U_12
Mn1 0.0103(2) 0.0081(2) 0.0095(2) -0.00051(14) 0.00491(16) -0.00054(14)
N1 0.0106(10) 0.0112(10) 0.0100(10) -0.0005(8) 0.0041(9) 0.0006(8)
N2 0.0110(10) 0.0122(10) 0.0087(10) -0.0010(8) 0.0013(9) 0.0003(9)
N3 0.0169(11) 0.0108(11) 0.0178(11) 0.0028(9) 0.0100(10) 0.0015(9)
O1 0.0109(9) 0.0147(9) 0.0133(9) -0.0032(7) 0.0041(7) 0.0018(7)
O2 0.0104(9) 0.0116(9) 0.0133(9) 0.0001(7) 0.0045(7) 0.0026(7)
O3 0.0111(9) 0.0154(9) 0.0107(9) 0.0003(7) 0.0045(7) 0.0020(7)
O4 0.0194(10) 0.0214(10) 0.0114(9) 0.0004(8) 0.0065(8) 0.0055(8)
O1W 0.0129(10) 0.0188(11) 0.0252(11) 0.0088(8) 0.0088(9) 0.0039(8)
C1 0.0092(11) 0.0084(11) 0.0117(12) 0.0027(9) 0.0037(10) 0.0019(9)
C2 0.0122(12) 0.0078(11) 0.0097(11) 0.0027(9) 0.0031(10) 0.0010(9)
C4 0.0138(12) 0.0115(12) 0.0128(12) -0.0012(10) 0.0070(11) -0.0027(10)
C5 0.0174(14) 0.0217(14) 0.0161(13) -0.0028(11) 0.0060(12) -0.0019(11)
C6 0.0169(15) 0.0304(17) 0.0356(18) 0.0038(14) 0.0113(14) -0.0042(13)
C8 0.0120(12) 0.0084(11) 0.0096(11) 0.0034(9) 0.0054(10) 0.0001(9)
C9 0.0159(13) 0.0079(11) 0.0127(12) -0.0001(9) 0.0068(11) -0.0016(10)
C10 0.0262(15) 0.0131(13) 0.0158(13) -0.0013(10) 0.0115(12) -0.0024(11)
C11 0.0358(17) 0.0088(12) 0.0205(14) -0.0012(10) 0.0172(14) -0.0020(11)
C12 0.0144(13) 0.0125(13) 0.0189(13) 0.0013(11) 0.0095(11) -0.0023(10)
C13 0.0385(18) 0.0149(14) 0.0385(18) 0.0009(12) 0.0333(16) 0.0011(12)
C14 0.049(2) 0.0099(13) 0.0444(19) 0.0010(13) 0.0383(18) 0.0015(13)
O2WA 0.024(2) 0.051(5) 0.031(2) -0.008(2) 0.0182(19) 0.005(2)
O2WB 0.033(4) 0.050(7) 0.032(3) 0.008(3) 0.024(3) 0.021(3)

loop_
_atom_type_symbol
_atom_type_description
_atom_type_scat_dispersion_real
_atom_type_scat_dispersion_imag
_atom_type_scat_source
C C 0.0033 0.0016 'International Tables Vol C Tables 4.2.6.8 and 6.1.1.4'
H H 0.0000 0.0000 'International Tables Vol C Tables 4.2.6.8 and 6.1.1.4'
N N 0.0061 0.0033 'International Tables Vol C Tables 4.2.6.8 and 6.1.1.4'
O O 0.0106 0.0060 'International Tables Vol C Tables 4.2.6.8 and 6.1.1.4'
Mn Mn 0.3368 0.7283 'International Tables Vol C Tables 4.2.6.8 and 6.1.1.4'

loop_
_geom_angle_atom_site_label_1
_geom_angle_atom_site_label_2
_geom_angle_atom_site_label_3
_geom_angle
_geom_angle_site_symmetry_1
_geom_angle_site_symmetry_3
_geom_angle_publ_flag
O3 Mn1 O2 86.21(7) 2_656 2_656 ?
O3 Mn1 O1W 94.12(7) 2_656 . ?
O2 Mn1 O1W 81.66(7) 2_656 . ?
O3 Mn1 O1 91.27(7) 2_656 . ?
O2 Mn1 O1 97.26(7) 2_656 . ?
O1W Mn1 O1 174.42(7) . . ?
O3 Mn1 N1 163.86(7) 2_656 . ?
O2 Mn1 N1 101.15(7) 2_656 . ?
O1W Mn1 N1 101.12(8) . . ?
O1 Mn1 N1 73.66(7) . . ?
O3 Mn1 N3 86.87(8) 2_656 . ?
O2 Mn1 N3 165.45(7) 2_656 . ?
O1W Mn1 N3 86.10(8) . . ?
O1 Mn1 N3 95.67(7) . . ?
N1 Mn1 N3 88.86(8) . . ?
C4 N1 C1 106.2(2) . . ?
C4 N1 Mn1 139.14(17) . . ?
C1 N1 Mn1 114.17(16) . . ?
C4 N2 C2 108.8(2) . . ?
C4 N2 H2 119.3 . . ?
C2 N2 H2 131.8 . . ?
C14 N3 C10 117.0(2) . . ?
C14 N3 Mn1 115.46(18) . . ?
C10 N3 Mn1 127.48(18) . . ?
C8 O1 Mn1 119.40(16) . . ?
C8 O2 Mn1 130.30(16) . 2_646 ?
C9 O3 Mn1 131.81(16) . 2_646 ?
Mn1 O1W H1WA 133(2) . . ?
Mn1 O1W H1WB 123(3) . . ?
H1WA O1W H1WB 103(3) . . ?
C2 C1 N1 109.5(2) . . ?
C2 C1 C8 135.1(2) . . ?
N1 C1 C8 115.4(2) . . ?
N2 C2 C1 105.1(2) . . ?
N2 C2 C9 119.6(2) . . ?
C1 C2 C9 135.1(2) . . ?
N1 C4 N2 110.3(2) . . ?
N1 C4 C5 124.7(2) . . ?
N2 C4 C5 124.8(2) . . ?
C4 C5 C6 111.2(2) . . ?
C4 C5 H5A 109.4 . . ?
C6 C5 H5A 109.4 . . ?
C4 C5 H5B 109.4 . . ?
C6 C5 H5B 109.4 . . ?
H5A C5 H5B 108.0 . . ?
C5 C6 H7D 109.5 . . ?
C5 C6 H6B 109.5 . . ?
H7D C6 H6B 109.5 . . ?
C5 C6 H6C 109.5 . . ?
H7D C6 H6C 109.5 . . ?
H6B C6 H6C 109.5 . . ?
O1 C8 O2 123.6(2) . . ?
O1 C8 C1 116.0(2) . . ?
O2 C8 C1 120.4(2) . . ?
O4 C9 O3 124.8(2) . . ?
O4 C9 C2 116.3(2) . . ?
O3 C9 C2 118.8(2) . . ?
N3 C10 C11 123.0(3) . . ?
N3 C10 H10 118.5 . . ?
C11 C10 H10 118.5 . . ?
C10 C11 C12 119.6(2) . . ?
C10 C11 H11 120.2 . . ?
C12 C11 H11 120.2 . . ?
C13 C12 C11 117.1(2) . . ?
C13 C12 C12 120.8(3) . 3_657 ?
C11 C12 C12 122.1(3) . 3_657 ?
C14 C13 C12 119.2(3) . . ?
C14 C13 H13 120.4 . . ?
C12 C13 H13 120.4 . . ?
N3 C14 C13 124.0(3) . . ?
N3 C14 H14 118.0 . . ?
C13 C14 H14 118.0 . . ?

loop_
_geom_bond_atom_site_label_1
_geom_bond_atom_site_label_2
_geom_bond_distance
_geom_bond_site_symmetry_2
_geom_bond_publ_flag
Mn1 O3 2.1288(18) 2_656 ?
Mn1 O2 2.1655(18) 2_656 ?
Mn1 O1W 2.188(2) . ?
Mn1 O1 2.2074(18) . ?
Mn1 N1 2.232(2) . ?
Mn1 N3 2.269(2) . ?
N1 C4 1.328(3) . ?
N1 C1 1.382(3) . ?
N2 C4 1.347(3) . ?
N2 C2 1.375(3) . ?
N2 H2 0.7975 . ?
N3 C14 1.330(3) . ?
N3 C10 1.340(3) . ?
O1 C8 1.253(3) . ?
O2 C8 1.270(3) . ?
O2 Mn1 2.1655(18) 2_646 ?
O3 C9 1.262(3) . ?
O3 Mn1 2.1288(18) 2_646 ?
O4 C9 1.253(3) . ?
O1W H1WA 0.91(3) . ?
O1W H1WB 0.73(3) . ?
C1 C2 1.377(3) . ?
C1 C8 1.502(3) . ?
C2 C9 1.496(3) . ?
C4 C5 1.482(4) . ?
C5 C6 1.531(4) . ?
C5 H5A 0.9900 . ?
C5 H5B 0.9900 . ?
C6 H7D 0.9800 . ?
C6 H6B 0.9800 . ?
C6 H6C 0.9800 . ?
C10 C11 1.383(4) . ?
C10 H10 0.9500 . ?
C11 C12 1.395(4) . ?
C11 H11 0.9500 . ?
C12 C13 1.389(4) . ?
C12 C12 1.492(5) 3_657 ?
C13 C14 1.378(4) . ?
C13 H13 0.9500 . ?
C14 H14 0.9500 . ?

loop_
_geom_hbond_atom_site_label_D
_geom_hbond_atom_site_label_H
_geom_hbond_atom_site_label_A
_geom_hbond_distance_DH
_geom_hbond_distance_HA
_geom_hbond_distance_DA
_geom_hbond_angle_DHA
_geom_hbond_site_symmetry_A
O1W H1WA O2WA 0.91(3) 1.83(3) 2.719(4) 167(3) 4_576
O1W H1WA O2WB 0.91(3) 1.96(4) 2.844(6) 164(3) 4_576
O1W H1WB O4 0.73(3) 2.02(4) 2.745(3) 175(4) 3_666
N2 H2 O2 0.80 2.09 2.857(3) 160.2 4_565

loop_
_geom_torsion_atom_site_label_1
_geom_torsion_atom_site_label_2
_geom_torsion_atom_site_label_3
_geom_torsion_atom_site_label_4
_geom_torsion
_geom_torsion_site_symmetry_1
_geom_torsion_site_symmetry_2
_geom_torsion_site_symmetry_3
_geom_torsion_site_symmetry_4
_geom_torsion_publ_flag
O3 Mn1 N1 C4 165.8(2) 2_656 . . . ?
O2 Mn1 N1 C4 -78.2(3) 2_656 . . . ?
O1W Mn1 N1 C4 5.3(3) . . . . ?
O1 Mn1 N1 C4 -172.6(3) . . . . ?
N3 Mn1 N1 C4 91.1(3) . . . . ?
O3 Mn1 N1 C1 -23.3(4) 2_656 . . . ?
O2 Mn1 N1 C1 92.69(17) 2_656 . . . ?
O1W Mn1 N1 C1 176.27(17) . . . . ?
O1 Mn1 N1 C1 -1.70(16) . . . . ?
N3 Mn1 N1 C1 -97.94(17) . . . . ?
O3 Mn1 N3 C14 38.9(2) 2_656 . . . ?
O2 Mn1 N3 C14 -22.8(4) 2_656 . . . ?
O1W Mn1 N3 C14 -55.5(2) . . . . ?
O1 Mn1 N3 C14 129.8(2) . . . . ?
N1 Mn1 N3 C14 -156.7(2) . . . . ?
O3 Mn1 N3 C10 -138.6(2) 2_656 . . . ?
O2 Mn1 N3 C10 159.7(3) 2_656 . . . ?
O1W Mn1 N3 C10 127.0(2) . . . . ?
O1 Mn1 N3 C10 -47.7(2) . . . . ?
N1 Mn1 N3 C10 25.8(2) . . . . ?
O3 Mn1 O1 C8 167.89(18) 2_656 . . . ?
O2 Mn1 O1 C8 -105.77(18) 2_656 . . . ?
O1W Mn1 O1 C8 -27.2(9) . . . . ?
N1 Mn1 O1 C8 -6.23(18) . . . . ?
N3 Mn1 O1 C8 80.91(19) . . . . ?
C4 N1 C1 C2 1.9(3) . . . . ?
Mn1 N1 C1 C2 -171.93(16) . . . . ?
C4 N1 C1 C8 -178.1(2) . . . . ?
Mn1 N1 C1 C8 8.0(3) . . . . ?
C4 N2 C2 C1 -0.1(3) . . . . ?
C4 N2 C2 C9 -174.7(2) . . . . ?
N1 C1 C2 N2 -1.1(3) . . . . ?
C8 C1 C2 N2 178.9(3) . . . . ?
N1 C1 C2 C9 172.2(3) . . . . ?
C8 C1 C2 C9 -7.7(5) . . . . ?
C1 N1 C4 N2 -2.0(3) . . . . ?
Mn1 N1 C4 N2 169.43(18) . . . . ?
C1 N1 C4 C5 173.3(2) . . . . ?
Mn1 N1 C4 C5 -15.3(4) . . . . ?
C2 N2 C4 N1 1.3(3) . . . . ?
C2 N2 C4 C5 -174.0(2) . . . . ?
N1 C4 C5 C6 -67.9(3) . . . . ?
N2 C4 C5 C6 106.7(3) . . . . ?
Mn1 O1 C8 O2 -165.71(18) . . . . ?
Mn1 O1 C8 C1 12.4(3) . . . . ?
Mn1 O2 C8 O1 149.46(19) 2_646 . . . ?
Mn1 O2 C8 C1 -28.6(3) 2_646 . . . ?
C2 C1 C8 O1 166.4(3) . . . . ?
N1 C1 C8 O1 -13.6(3) . . . . ?
C2 C1 C8 O2 -15.4(4) . . . . ?
N1 C1 C8 O2 164.6(2) . . . . ?
Mn1 O3 C9 O4 -152.1(2) 2_646 . . . ?
Mn1 O3 C9 C2 28.9(3) 2_646 . . . ?
N2 C2 C9 O4 18.4(3) . . . . ?
C1 C2 C9 O4 -154.2(3) . . . . ?
N2 C2 C9 O3 -162.5(2) . . . . ?
C1 C2 C9 O3 24.9(4) . . . . ?
C14 N3 C10 C11 -1.6(4) . . . . ?
Mn1 N3 C10 C11 175.9(2) . . . . ?
N3 C10 C11 C12 0.2(5) . . . . ?
C10 C11 C12 C13 1.8(4) . . . . ?
C10 C11 C12 C12 -179.4(3) . . . 3_657 ?
C11 C12 C13 C14 -2.3(4) . . . . ?
C12 C12 C13 C14 178.8(3) 3_657 . . . ?
C10 N3 C14 C13 1.0(5) . . . . ?
Mn1 N3 C14 C13 -176.7(3) . . . . ?
C12 C13 C14 N3 1.0(5) . . . . ?
